data_2001874
loop_
_publ_author_name
'Hoier, H.'
'Carrell, H. L.'
'Glusker, J. P.'
'Spears, C. P.'

_publ_section_title
;
 Structure of ethyl phenyl selenone
;
_journal_issue 3
_journal_name_full 'Acta Crystallographica Section C'
_journal_page_first 520
_journal_page_last 523
_journal_paper_doi 10.1107/S0108270192008230
_journal_volume 49
_journal_year 1993
_chemical_formula_sum 'C8 H10 O2 Se'
_chemical_formula_weight 217.13
_space_group_IT_number 14
_space_group_name_Hall '-P 2yn'
_space_group_name_H-M_alt 'P 1 21/n 1'
_symmetry_cell_setting monoclinic
_symmetry_space_group_name_Hall '-P 2yn'
_symmetry_space_group_name_H-M 'P 1 21/n 1'
_cell_angle_alpha 90
_cell_angle_beta 91.31(2)
_cell_angle_gamma 90
_cell_formula_units_Z 8
_cell_length_a 9.511(2)
_cell_length_b 15.741(3)
_cell_length_c 11.467(2)
_cell_volume 1716.3(6)
_diffrn_radiation_type Mo
_diffrn_radiation_wavelength 0.71069
_exptl_absorpt_coefficient_mu 4.19
_exptl_crystal_density_diffrn 1.68
_exptl_crystal_F_000 864
_cod_data_source_file st1004.cif
_cod_data_source_block st1004_structure_1_of_1
_cod_original_formula_sum 'C8 H10 O2 Se1'
_cod_database_code 2001874

loop_
_space_group_symop_id
_space_group_symop_operation_xyz
1 x,y,z
2 -x+1/2,y+1/2,-z+1/2
3 -x,-y,-z
4 x+1/2,-y+1/2,z+1/2

loop_
_atom_site_label
_atom_site_fract_x
_atom_site_fract_y
_atom_site_fract_z
Se(1) .22721(5) .05095(3) 1.18251(4)
Se(2) .23310(5) .05145(3) .70506(4)
C(11) .2562(5) -.0661(3) 1.1394(4)
C(12) .1854(6) -.1273(4) 1.2012(5)
C(13) .2147(6) -.2112(3) 1.1740(5)
C(14) .3079(6) -.2316(3) 1.0902(5)
C(15) .3711(6) -.1681(4) 1.0331(4)
C(16) .3454(6) -.0843(3) 1.0566(4)
C(17) .0636(5) .0879(3) 1.0953(4)
C(18) .0199(6) .1760(4) 1.1352(5)
O(11) .1917(6) .0545(3) 1.3206(3)
O(12) .3608(4) .1046(2) 1.1390(4)
C(21) .2368(5) -.0640(3) .6549(4)
C(22) .3168(6) -.1206(3) .7161(4)
C(23) .3139(6) -.2049(3) .6825(5)
C(24) .2321(6) -.2299(3) .5884(5)
C(25) .1522(6) -.1723(3) .5265(5)
C(26) .1553(5) -.0878(3) .5594(5)
C(27) .4246(8) .0957(5) .6757(8)
C(28) .4420(9) .1045(5) .5526(9)
O(21) .2214(7) .0504(3) .8428(4)
O(22) .1120(5) .1027(3) .6359(4)
H(12) .119 -.112 1.262
H(13) .165 -.258 1.215
H(14) .330 -.292 1.072
H(15) .439 -.182 .972
H(16) .393 -.037 1.012
H(171) -.014 .046 1.106
H(172) .087 .088 1.009
H(181) -.064 .193 1.085
H(182) -.003 .174 1.216
H(183) .098 .216 1.119
H(22) .376 -.101 .784
H(23) .371 -.247 .728
H(24) .230 -.291 .565
H(25) .093 -.190 .458
H(26) .099 -.044 .514
H(271) .491 .059 .717
H(272) .426 .155 .714
H(281) .547 .126 .544
H(282) .444 .045 .518
H(283) .380 .141 .515

loop_
_geom_angle_atom_site_label_1
_geom_angle_atom_site_label_2
_geom_angle_atom_site_label_3
_geom_angle
C(11) Se(1) C(17) 105.6
C(11) Se(1) O(11) 108.6
C(11) Se(1) O(12) 107.4
C(17) Se(1) O(11) 108.8
C(17) Se(1) O(12) 108.1
O(11) Se(1) O(12) 117.6
C(21) Se(2) C(27) 106.5
C(21) Se(2) O(21) 107.2
C(21) Se(2) O(22) 110.7
C(27) Se(2) O(21) 103.8
C(27) Se(2) O(22) 112.8
O(21) Se(2) O(22) 115.3
Se(1) C(11) C(12) 117.7
Se(1) C(11) C(16) 119.4
C(12) C(11) C(16) 122.8
C(11) C(12) C(13) 117.3
C(12) C(13) C(14) 121.1
C(13) C(14) C(15) 117.9
C(14) C(15) C(16) 123.4
C(11) C(16) C(15) 117.4
Se(1) C(17) C(18) 110.2
Se(2) C(21) C(22) 118.9
Se(2) C(21) C(26) 118.7
C(22) C(21) C(26) 122.4
C(21) C(22) C(23) 118.8
C(22) C(23) C(24) 119.7
C(23) C(24) C(25) 120.9
C(24) C(25) C(26) 119.5
C(21) C(26) C(25) 118.6
Se(2) C(27) C(28) 112.1

loop_
_geom_bond_atom_site_label_1
_geom_bond_atom_site_label_2
_geom_bond_distance
Se(1) C(11) 1.929
Se(1) C(17) 1.921
Se(1) O(11) 1.632
Se(1) O(12) 1.623
Se(2) C(21) 1.907
Se(2) C(27) 1.947
Se(2) O(21) 1.584
Se(2) O(22) 1.605
C(11) C(12) 1.385
C(11) C(16) 1.313
C(12) C(13) 1.387
C(13) C(14) 1.347
C(14) C(15) 1.349
C(15) C(16) 1.371
C(17) C(18) 1.514
C(21) C(22) 1.358
C(21) C(26) 1.384
C(22) C(23) 1.379
C(23) C(24) 1.387
C(24) C(25) 1.371
C(25) C(26) 1.380
C(27) C(28) 1.464
